data_2006410
loop_
_publ_author_name
'Gable, Robert W.'
'Gan, Chee Yong'
'Lambert, John N.'

_publ_section_title
;
 Methyl 8-Hydroxy-1,2,3,4-tetrahydronaphthalene-5-carboxylate
;
_journal_issue 8
_journal_name_full 'Acta Crystallographica Section C'
_journal_page_first 1122
_journal_page_last 1124
_journal_paper_doi 10.1107/S0108270197002898
_journal_volume 53
_journal_year 1997
_chemical_formula_sum 'C12 H14 O3'
_chemical_formula_weight 206.23
_chemical_name_systematic
;
 ?
;
_space_group_IT_number 62
_symmetry_cell_setting orthorhombic
_symmetry_space_group_name_Hall '-P 2ac 2n'
_symmetry_space_group_name_H-M 'P n m a'
_audit_creation_method SHELXL
_cell_angle_alpha 90.00
_cell_angle_beta 90.00
_cell_angle_gamma 90.00
_cell_formula_units_Z 8
_cell_length_a 15.2699(9)
_cell_length_b 6.833(2)
_cell_length_c 19.9199(13)
_cell_measurement_reflns_used 25
_cell_measurement_temperature 293.0(10)
_cell_measurement_theta_max 45.3
_cell_measurement_theta_min 18.1
_cell_volume 2078.4(6)
_computing_cell_refinement 'CAD-4 Software'
_computing_data_collection 'CAD-4 Software (Enraf-Nonius, 1989)'
_computing_molecular_graphics 'ORTEPII (Johnson, 1976)'
_computing_publication_material SHELXL-96
_computing_structure_refinement 'SHELXL-96 (Sheldrick, 1996)'
_computing_structure_solution 'SHELXS-86 (Sheldrick, 1990)'
_diffrn_ambient_temperature 293.0(10)
_diffrn_measurement_device 'Enraf-Nonius CAD-4MachS diffractometer'
_diffrn_measurement_method \w/2\q
_diffrn_radiation_monochromator none
_diffrn_radiation_source 'fine-focus sealed tube'
_diffrn_radiation_type 'CuK\a (nickel filtered)'
_diffrn_radiation_wavelength 1.54180
_diffrn_reflns_av_R_equivalents 0.027
_diffrn_reflns_av_sigmaI/netI 0.0311
_diffrn_reflns_limit_h_max 19
_diffrn_reflns_limit_h_min -1
_diffrn_reflns_limit_k_max 8
_diffrn_reflns_limit_k_min -1
_diffrn_reflns_limit_l_max 1
_diffrn_reflns_limit_l_min -24
_diffrn_reflns_number 3067
_diffrn_reflns_theta_max 74.94
_diffrn_reflns_theta_min 3.65
_diffrn_standards_decay_% none
_diffrn_standards_interval_time 160
_diffrn_standards_number 3
_exptl_absorpt_coefficient_mu 0.770
_exptl_absorpt_correction_T_max 0.975
_exptl_absorpt_correction_T_min 0.841
_exptl_absorpt_correction_type 'Gaussian integration (Sheldrick, 1976)'
_exptl_crystal_colour colourless
_exptl_crystal_density_diffrn 1.318
_exptl_crystal_density_meas ?
_exptl_crystal_density_method none
_exptl_crystal_description 'thin plate'
_exptl_crystal_F_000 880
_exptl_crystal_size_max 0.57
_exptl_crystal_size_mid 0.11
_exptl_crystal_size_min 0.03
_refine_diff_density_max 0.293
_refine_diff_density_min -0.122
_refine_ls_extinction_coef 0.00046(13)
_refine_ls_extinction_method 'SHELXL96 (Sheldrick, 1996)'
_refine_ls_goodness_of_fit_all 1.027
_refine_ls_goodness_of_fit_obs 1.151
_refine_ls_hydrogen_treatment 'H atoms refined geometrically, except for H13 and H13'
_refine_ls_matrix_type full
_refine_ls_number_parameters 327
_refine_ls_number_reflns 2333
_refine_ls_number_restraints 80
_refine_ls_restrained_S_all 1.011
_refine_ls_restrained_S_obs 1.116
_refine_ls_R_factor_all 0.095
_refine_ls_R_factor_obs .050
_refine_ls_shift/esd_max 0.001
_refine_ls_shift/esd_mean 0.000
_refine_ls_structure_factor_coef Fsqd
_refine_ls_weighting_details 'w = 1/[\s^2^(Fo^2^)+(0.0720P)^2^+0.2200P] where P=(Fo^2^+2Fc^2^)/3'
_refine_ls_weighting_scheme calc
_refine_ls_wR_factor_all 0.151
_refine_ls_wR_factor_obs .121
_reflns_number_observed 1347
_reflns_number_total 2333
_reflns_observed_criterion >2sigma(I)
_cod_data_source_file kh1143.cif
_cod_data_source_block jl_2
_cod_depositor_comments
;
The following automatic conversions were performed:
'_geom_bond_publ_flag' value 'Y' changed to 'y' according to
'/home/saulius/struct/CIF-dictionaries/cif_core.dic' dictionary named
'cif_core.dic' version 2.4.1 from 2010-06-29.

Automatic conversion script
Id: cif_fix_enum 1527 2010-12-29 10:47:43Z saulius 

The following automatic conversions were performed:

'_exptl_crystal_density_meas' value 'not measured' was changed to '?'
- the value is perceived as not measured.

Automatic conversion script
Id: cif_fix_values 3008 2015-01-20 13:52:24Z robertas 

The following automatic conversions were performed:

'_refine_ls_weighting_scheme' value 'calc w =
1/[\s^2^(Fo^2^)+(0.0720P)^2^+0.2200P] where P=(Fo^2^+2Fc^2^)/3' was
changed to 'calc'. New tag '_refine_ls_weighting_details' was
created. The value of the new tag was set to 'w =
1/[\s^2^(Fo^2^)+(0.0720P)^2^+0.2200P] where P=(Fo^2^+2Fc^2^)/3'.

Automatic conversion script
Id: cif_fix_values 3143 2015-03-26 13:38:13Z robertas 
;
_cod_database_code 2006410
_cod_database_fobs_code 2006410

loop_
_symmetry_equiv_pos_as_xyz
'x, y, z'
'x+1/2, -y+1/2, -z+1/2'
'-x, y+1/2, -z'
'-x+1/2, -y, z+1/2'
'-x, -y, -z'
'-x-1/2, y-1/2, z-1/2'
'x, -y-1/2, z'
'x-1/2, y, -z-1/2'

loop_
_atom_site_aniso_label
_atom_site_aniso_U_11
_atom_site_aniso_U_22
_atom_site_aniso_U_33
_atom_site_aniso_U_12
_atom_site_aniso_U_13
_atom_site_aniso_U_23
C1 .0426(18) .076(3) .0361(16) .000 -.0001(15) .000
C2 .054(4) .089(9) .046(3) .004(4) -.010(2) -.009(4)
C3 .037(2) .093(6) .050(2) .000(3) -.0121(19) .006(3)
C4 .0280(18) .075(4) .0428(19) .000 -.0024(14) .000
C4a .0274(15) .043(2) .0395(17) .000 -.0047(15) .000
C5 .0323(15) .035(2) .0354(19) .000 .0026(13) .000
C6 .0339(15) .047(2) .0353(15) .000 -.0019(12) .000
C7 .0285(14) .052(2) .0431(16) .000 .0021(14) .000
C8 .0325(14) .044(2) .0381(16) .000 .0068(13) .000
C8a .0337(14) .0420(19) .0371(15) .000 .0006(13) .000
C9 .033(2) .044(2) .0393(18) .000 .0040(14) .000
O10 .0313(15) .096(2) .0480(13) .000 .0071(10) .000
O11 .0425(12) .086(2) .0345(11) .000 .0060(10) .000
C12 .063(2) .083(3) .0324(18) .000 .0134(18) .000
O13 .0320(11) .0784(18) .0409(12) .000 .0076(9) .000
C1' .0424(18) .075(3) .0343(15) .000 -.0002(14) .000
C2' .050(3) .094(7) .037(2) -.005(3) -.012(2) -.008(3)
C3' .036(2) .097(8) .051(2) .009(3) -.0134(19) .002(3)
C4' .024(2) .079(3) .044(2) .000 -.0039(15) .000
C4a' .0278(15) .042(2) .0325(18) .000 -.0024(13) .000
C5' .0290(14) .041(2) .0314(15) .000 .0005(13) .000
C6' .0375(16) .048(2) .0339(15) .000 -.0048(14) .000
C7' .0270(13) .050(2) .0405(19) .000 -.0044(16) .000
C8' .0303(14) .043(2) .0400(16) .000 .0028(13) .000
C8a' .0349(15) .0402(18) .0306(13) .000 -.0029(12) .000
C9' .0324(16) .046(2) .0387(17) .000 .0011(15) .000
O10' .0341(15) .107(4) .050(2) .000 .0068(11) .000
O11' .0459(12) .087(2) .0320(11) .000 .0038(10) .000
C12' .065(3) .102(5) .0362(19) .000 .0125(19) .000
O13' .0316(11) .0808(19) .0412(12) .000 .0049(9) .000

loop_
_atom_site_label
_atom_site_fract_x
_atom_site_fract_y
_atom_site_fract_z
_atom_site_U_iso_or_equiv
_atom_site_thermal_displace_type
_atom_site_calc_flag
_atom_site_refinement_flags
_atom_site_occupancy
_atom_site_disorder_group
_atom_site_type_symbol
C1 -.1028(2) .2500 .42503(17) .0516(10) Uani d SPD .895(4) 1 C
H1A -.1426 .3391 .4475 .034(11) Uiso calc PR .447(2) 1 H
H1B -.1128 .1199 .4429 .073(18) Uiso calc PR .447(2) 1 H
C2 -.0096(5) .3105(15) .4399(3) .063(2) Uani d PD .447(2) 1 C
H2A .0033 .2918 .4871 .055(12) Uiso calc PR .447(2) 1 H
H2B -.0012 .4476 .4290 .08(2) Uiso calc PR .447(2) 1 H
C3 .0508(3) .1825(10) .3968(2) .060(2) Uani d PD .447(2) 1 C
H3A .0354 .0455 .4017 .059(16) Uiso calc PR .447(2) 1 H
H3B .1114 .1996 .4103 .054(13) Uiso calc PR .447(2) 1 H
C4 .0378(2) .2500 .3224(2) .0486(14) Uani d SPD .895(4) 1 C
H4A .0614 .3810 .3172 .053(14) Uiso calc PR .447(2) 1 H
H4B .0706 .1636 .2931 .038(12) Uiso calc PR .447(2) 1 H
C4a -.0572(2) .2500 .30119(17) .0367(8) Uani d SPD .895(4) 1 C
C5 -.08085(19) .2500 .23319(19) .0344(7) Uani d SPD .895(4) 1 C
C6 -.16946(18) .2500 .21573(15) .0387(7) Uani d SPD .895(4) 1 C
H6 -.1849 .2500 .1706 .064(12) Uiso calc SPR .895(4) 1 H
C7 -.23386(18) .2500 .26314(16) .0410(8) Uani d SPD .895(4) 1 C
H7 -.2925 .2500 .2506 .057(11) Uiso calc SPR .895(4) 1 H
C8 -.21027(18) .2500 .33068(15) .0381(7) Uani d SPD .895(4) 1 C
C8a -.12232(18) .2500 .35023(15) .0376(7) Uani d SPD .895(4) 1 C
C9 -.0155(3) .2500 .17829(16) .0387(8) Uani d SPD .895(4) 1 C
O10 .06353(17) .2500 .18456(12) .0583(8) Uani d SPD .895(4) 1 O
O11 -.05293(14) .2500 .11765(10) .0542(7) Uani d SPD .895(4) 1 O
C12 .0063(3) .2500 .06126(17) .0597(12) Uani d SPD .895(4) 1 C
H12A -.0256 .2788 .0209 .057(13) Uiso calc PR .447(2) 1 H
H12B .0333 .1236 .0573 .054(18) Uiso calc PR .447(2) 1 H
H12C .0507 .3476 .0680 .09(3) Uiso calc PR .447(2) 1 H
O13 -.27245(14) .2500 .37979(11) .0504(7) Uani d SPD .895(4) 1 O
H13 -.329(2) .2500 .3577(19) .070(12) Uiso d SPD .895(4) 1 H
C1B .375(2) .2500 .4197(14) .108(16) Uiso d SPD .105(4) 2 C
H1A_b .3349 .3427 .4404 .141 Uiso calc PR .053(2) 2 H
H1B_b .3614 .1211 .4373 .141 Uiso calc PR .053(2) 2 H
C2B .467(3) .303(15) .438(3) .19(6) Uiso d PD .053(2) 2 C
H2A_b .4778 .2739 .4850 .244 Uiso calc PR .053(2) 2 H
H2B_b .4766 .4421 .4311 .244 Uiso calc PR .053(2) 2 H
C3B .530(3) .185(13) .394(2) .14(3) Uiso d PD .053(2) 2 C
H3A_b .5172 .0464 .3978 .187 Uiso calc PR .053(2) 2 H
H3B_b .5901 .2058 .4087 .187 Uiso calc PR .053(2) 2 H
C4B .521(2) .2500 .319(2) .08(3) Uiso d SPD .105(4) 2 C
H4A_b .5448 .3806 .3140 .100 Uiso calc PR .053(2) 2 H
H4B_b .5547 .1625 .2909 .100 Uiso calc PR .053(2) 2 H
C4aB .427(2) .2500 .2953(14) .077(17) Uiso d SPD .105(4) 2 C
C5B .403(2) .2500 .2278(13) .12(2) Uiso d SPD .105(4) 2 C
C6B .313(2) .2500 .2107(18) .20(3) Uiso d SPD .105(4) 2 C
H6B .2971 .2500 .1656 .222 Uiso calc SPR .105(4) 2 H
C7B .248(2) .2500 .2579(17) .20(3) Uiso d SPD .105(4) 2 C
H7B .1894 .2500 .2454 .222 Uiso calc SPR .105(4) 2 H
C8B .272(2) .2500 .3254(16) .121(19) Uiso d SPD .105(4) 2 C
C8aB .3601(19) .2500 .3445(14) .15(2) Uiso d SPD .105(4) 2 C
C9B .469(2) .2500 .1742(14) .067(13) Uiso d SPD .105(4) 2 C
O10B .547(2) .2500 .182(3) .13(2) Uiso d SPD .105(4) 2 O
O11B .436(2) .2500 .1118(16) .157(18) Uiso d SPD .105(4) 2 O
C12B .502(3) .2500 .060(2) .031(12) Uiso d SPD .105(4) 2 C
H12AB .4861 .3397 .0251 .047 Uiso calc PR .053(2) 2 H
H12B_b .5079 .1207 .0417 .047 Uiso calc PR .053(2) 2 H
H12C_b .5573 .2896 .0792 .047 Uiso calc PR .053(2) 2 H
O13B .210(2) .2500 .3753(17) .145(16) Uiso d SPD .105(4) 2 O
H13_b .154(3) .2500 .353(4) .160 Uiso d SPD .105(4) 2 H
C1' .1313(2) .2500 .91955(15) .0504(10) Uani d SPD .895(4) 1 C
H1A' .1218 .1195 .9373 .043(13) Uiso calc PR .447(2) 1 H
H1B' .0908 .3380 .9419 .079(19) Uiso calc PR .447(2) 1 H
C2' .2247(3) .3134(11) .9348(2) .060(2) Uani d PD .447(2) 1 C
H2A' .2324 .4507 .9239 .054(16) Uiso calc PR .447(2) 1 H
H2B' .2373 .2955 .9822 .056(13) Uiso calc PR .447(2) 1 H
C3' .2856(3) .1896(10) .8930(2) .061(2) Uani d PD .447(2) 1 C
H3A' .2719 .0521 .8988 .08(2) Uiso calc PR .447(2) 1 H
H3B' .3458 .2109 .9067 .051(12) Uiso calc PR .447(2) 1 H
C4' .2732(3) .2500 .81847(18) .0490(11) Uani d SPD .895(4) 1 C
H4A' .2973 .3799 .8119 .059(16) Uiso calc PR .447(2) 1 H
H4B' .3056 .1602 .7901 .036(12) Uiso calc PR .447(2) 1 H
C4a' .17850(18) .2500 .79720(17) .0341(7) Uani d SPD .895(4) 1 C
C5' .15428(17) .2500 .72760(15) .0339(7) Uani d SPD .895(4) 1 C
C6' .0663(2) .2500 .71036(16) .0397(8) Uani d SPD .895(4) 1 C
H6' .0509 .2500 .6652 .031(14) Uiso calc SPR .895(4) 1 H
C7' .0009(2) .2500 .7582(2) .0393(8) Uani d SPD .895(4) 1 C
H7' -.0577 .2500 .7456 .029(8) Uiso calc SPR .895(4) 1 H
C8' .02469(18) .2500 .82537(15) .0379(7) Uani d SPD .895(4) 1 C
C8a' .11238(18) .2500 .84486(14) .0352(7) Uani d SPD .895(4) 1 C
C9' .2214(2) .2500 .67384(16) .0390(8) Uani d SPD .895(4) 1 C
O10' .2991(3) .2500 .68109(19) .064(2) Uani d SPD .895(4) 1 O
O11' .18518(15) .2500 .61254(11) .0550(7) Uani d SPD .895(4) 1 O
C12' .2457(3) .2500 .5570(2) .0676(18) Uani d SPD .895(4) 1 C
H12A' .2158 .2895 .5169 .061(14) Uiso calc PR .447(2) 1 H
H12B' .2691 .1207 .5510 .08(2) Uiso calc PR .447(2) 1 H
H12C' .2926 .3397 .5661 .058(17) Uiso calc PR .447(2) 1 H
O13' -.03715(13) .2500 .87486(11) .0512(7) Uani d SPD .895(4) 1 O
H13' -.101(3) .2500 .856(2) .084(13) Uiso d SPD .895(4) 1 H
C1'B .646(3) .2500 .9244(15) .14(2) Uiso d SPD .105(4) 2 C
H1A'_b .6321 .1221 .9427 .183 Uiso calc PR .053(2) 2 H
H1B'_b .6083 .3452 .9462 .183 Uiso calc PR .053(2) 2 H
C2'B .741(3) .299(14) .940(3) .13(3) Uiso d PD .053(2) 2 C
H2A'_b .7523 .4366 .9322 .174 Uiso calc PR .053(2) 2 H
H2B'_b .7539 .2706 .9869 .174 Uiso calc PR .053(2) 2 H
C3'B .799(3) .175(11) .895(2) .13(3) Uiso d PD .053(2) 2 C
H3A'_b .7827 .0387 .8982 .174 Uiso calc PR .053(2) 2 H
H3B'_b .8601 .1876 .9089 .174 Uiso calc PR .053(2) 2 H
C4'B .788(2) .2500 .822(2) .06(3) Uiso d SPD .105(4) 2 C
H4A'_b .8111 .3817 .8183 .084 Uiso calc PR .053(2) 2 H
H4B'_b .8208 .1666 .7916 .084 Uiso calc PR .053(2) 2 H
C4a'B .6924(17) .2500 .8016(12) .049(10) Uiso d SPD .105(4) 2 C
C5'B .6694(17) .2500 .7320(12) .050(11) Uiso d SPD .105(4) 2 C
C6'B .5817(19) .2500 .7141(17) .19(3) Uiso d SPD .105(4) 2 C
H6'_b .5654 .2500 .6691 .211 Uiso calc SPR .105(4) 2 H
C7'B .519(2) .2500 .7637(16) .066(17) Uiso d SPD .105(4) 2 C
H7'_b .4601 .2500 .7512 .072 Uiso calc SPR .105(4) 2 H
C8'B .5393(19) .2500 .8309(16) .15(5) Uiso d SPD .105(4) 2 C
C8a'B .6274(18) .2500 .8499(14) .13(2) Uiso d SPD .105(4) 2 C
C9'B .7374(17) .2500 .6801(12) .056(13) Uiso d SPD .105(4) 2 C
O10'B .8148(17) .2500 .6871(17) .102(14) Uiso d SPD .105(4) 2 O
O11'B .702(2) .2500 .6185(13) .127(13) Uiso d SPD .105(4) 2 O
C12'B .758(4) .2500 .562(2) .11(3) Uiso d SPD .105(4) 2 C
H12A'_b .7352 .3351 .5282 .167 Uiso calc PR .053(2) 2 H
H12B'_b .7630 .1195 .5446 .167 Uiso calc PR .053(2) 2 H
H12C'_b .8153 .2954 .5755 .167 Uiso calc PR .053(2) 2 H
O13'B .479(2) .2500 .8815(16) .144(16) Uiso d SPD .105(4) 2 O
H13'_b .414(3) .2500 .863(4) .159 Uiso d SPD .105(4) 2 H

loop_
_atom_type_symbol
_atom_type_description
_atom_type_scat_dispersion_real
_atom_type_scat_dispersion_imag
_atom_type_scat_source
C C 0.0181 0.0091 'International Tables Vol C Tables 4.2.6.8 and 6.1.1.4'
H H 0.0000 0.0000 'International Tables Vol C Tables 4.2.6.8 and 6.1.1.4'
O O 0.0492 0.0322 'International Tables Vol C Tables 4.2.6.8 and 6.1.1.4'

loop_
_geom_angle_atom_site_label_1
_geom_angle_atom_site_label_2
_geom_angle_atom_site_label_3
_geom_angle
_geom_angle_publ_flag
C2 C1 C8a 112.2(4) y
C2 C1 H1A 109.2(4) ?
C8a C1 H1A 109.17(13) ?
C2 C1 H1B 109.2(4) ?
C8a C1 H1B 109.17(4) ?
H1A C1 H1B 107.9 ?
C1 C2 C3 107.5(5) y
C1 C2 H2A 110.2(3) ?
C3 C2 H2A 110.2(3) ?
C1 C2 H2B 110.2(4) ?
C3 C2 H2B 110.2(4) ?
H2A C2 H2B 108.5 ?
C2 C3 C4 106.6(4) y
C2 C3 H3A 110.4(4) ?
C4 C3 H3A 110.4(2) ?
C2 C3 H3B 110.4(3) ?
C4 C3 H3B 110.4(2) ?
H3A C3 H3B 108.6 ?
C4a C4 C3 112.8(3) y
C4a C4 H4A 109.03(5) ?
C3 C4 H4A 109.0(2) ?
C4a C4 H4B 109.03(17) ?
C3 C4 H4B 109.0(2) ?
H4A C4 H4B 107.8 ?
C8a C4a C5 119.5(3) ?
C8a C4a C4 119.3(3) y
C5 C4a C4 121.2(3) ?
C6 C5 C4a 119.4(3) ?
C6 C5 C9 117.9(3) ?
C4a C5 C9 122.7(3) ?
C7 C6 C5 121.7(3) ?
C7 C6 H6 119.13(18) ?
C5 C6 H6 119.1(2) ?
C6 C7 C8 118.8(3) ?
C6 C7 H7 120.58(18) ?
C8 C7 H7 120.58(16) ?
O13 C8 C7 120.9(3) ?
O13 C8 C8a 118.0(3) ?
C7 C8 C8a 121.2(3) ?
C4a C8a C8 119.4(3) ?
C4a C8a C1 123.1(3) y
C8 C8a C1 117.5(3) ?
O10 C9 O11 121.2(3) y
O10 C9 C5 126.5(3) y
O11 C9 C5 112.3(3) y
C9 O11 C12 115.9(3) y
O11 C12 H12A 109.5(2) ?
O11 C12 H12B 109.47(7) ?
H12A C12 H12B 109.5 ?
O11 C12 H12C 109.47(15) ?
H12A C12 H12C 109.5 ?
H12B C12 H12C 109.5 ?
C8 O13 H13 107(2) ?
C2_b C1_b C8a_b 112(2) ?
C2_b C1_b H1A_b 109(3) ?
C8a_b C1_b H1A_b 109.1(10) ?
C2_b C1_b H1B_b 109(4) ?
C8a_b C1_b H1B_b 109.1(4) ?
H1A_b C1_b H1B_b 107.9 ?
C1_b C2_b C3_b 109(3) ?
C1_b C2_b H2A_b 110(3) ?
C3_b C2_b H2A_b 110(3) ?
C1_b C2_b H2B_b 110(4) ?
C3_b C2_b H2B_b 110(3) ?
H2A_b C2_b H2B_b 108.3 ?
C2_b C3_b C4_b 110(3) ?
C2_b C3_b H3A_b 110(3) ?
C4_b C3_b H3A_b 110(3) ?
C2_b C3_b H3B_b 110(2) ?
C4_b C3_b H3B_b 110(2) ?
H3A_b C3_b H3B_b 108.2 ?
C4a_b C4_b C3_b 113(2) ?
C4a_b C4_b H4A_b 109.0(3) ?
C3_b C4_b H4A_b 109(3) ?
C4a_b C4_b H4B_b 109.0(11) ?
C3_b C4_b H4B_b 109(2) ?
H4A_b C4_b H4B_b 107.8 ?
C5_b C4a_b C8a_b 118.5(19) ?
C5_b C4a_b C4_b 124(2) ?
C8a_b C4a_b C4_b 117.9(19) ?
C4a_b C5_b C6_b 119(2) ?
C4a_b C5_b C9_b 121(2) ?
C6_b C5_b C9_b 120(2) ?
C7_b C6_b C5_b 122(2) ?
C7_b C6_b H6_b 118.8(17) ?
C5_b C6_b H6_b 118.8(14) ?
C6_b C7_b C8_b 118(2) ?
C6_b C7_b H7_b 120.8(17) ?
C8_b C7_b H7_b 120.8(15) ?
O13_b C8_b C7_b 121(2) ?
O13_b C8_b C8a_b 118(2) ?
C7_b C8_b C8a_b 121(2) ?
C8_b C8a_b C4a_b 120.3(19) ?
C8_b C8a_b C1_b 114.3(19) ?
C4a_b C8a_b C1_b 125.4(19) ?
O10_b C9_b O11_b 119(3) ?
O10_b C9_b C5_b 127(3) ?
O11_b C9_b C5_b 114(2) ?
C9_b O11_b C12_b 113(3) ?
O11_b C12_b H12A_b 109.5(18) ?
O11_b C12_b H12B_b 109.5(5) ?
H12A_b C12_b H12B_b 109.5 ?
O11_b C12_b H12C_b 109(2) ?
H12A_b C12_b H12C_b 109.5 ?
H12B_b C12_b H12C_b 109.5 ?
C8_b O13_b H13_b 106(3) ?
C2' C1' C8a' 112.0(3) y
C8a' C1' H1A' 109.21(4) ?
C2' C1' H1A' 109.2(3) ?
C8a' C1' H1B' 109.21(12) ?
C2' C1' H1B' 109.2(3) ?
H1A' C1' H1B' 107.9 ?
C1' C2' C3' 107.9(4) y
C3' C2' H2A' 110.1(3) ?
C1' C2' H2A' 110.1(3) ?
C3' C2' H2B' 110.1(3) ?
C1' C2' H2B' 110.1(2) ?
H2A' C2' H2B' 108.4 ?
C2' C3' C4' 107.7(4) y
C2' C3' H3A' 110.2(3) ?
C4' C3' H3A' 110.2(2) ?
C2' C3' H3B' 110.2(2) ?
C4' C3' H3B' 110.2(2) ?
H3A' C3' H3B' 108.5 ?
C4a' C4' C3' 112.7(3) y
C4a' C4' H4A' 109.05(5) ?
C3' C4' H4A' 109.1(3) ?
C4a' C4' H4B' 109.05(15) ?
C3' C4' H4B' 109.1(2) ?
H4A' C4' H4B' 107.8 ?
C8a' C4a' C5' 118.3(3) ?
C8a' C4a' C4' 120.4(3) y
C5' C4a' C4' 121.3(3) ?
C6' C5' C4a' 119.3(3) ?
C6' C5' C9' 119.4(3) ?
C4a' C5' C9' 121.3(2) ?
C7' C6' C5' 122.0(3) ?
C7' C6' H6' 119.00(17) ?
C5' C6' H6' 119.00(18) ?
C6' C7' C8' 118.5(3) ?
C6' C7' H7' 120.75(17) ?
C8' C7' H7' 120.75(19) ?
O13' C8' C7' 121.1(3) ?
O13' C8' C8a' 117.6(3) ?
C7' C8' C8a' 121.3(3) ?
C4a' C8a' C8' 120.6(3) ?
C4a' C8a' C1' 122.3(3) y
C8' C8a' C1' 117.1(3) ?
O10' C9' O11' 121.3(4) y
O10' C9' C5' 126.8(3) y
O11' C9' C5' 111.9(3) y
C9' O11' C12' 115.7(3) y
O11' C12' H12A' 109.5(2) ?
O11' C12' H12B' 109.47(5) ?
H12A' C12' H12B' 109.5 ?
O11' C12' H12C' 109.47(16) ?
H12A' C12' H12C' 109.5 ?
H12B' C12' H12C' 109.5 ?
C8' O13' H13' 112(2) ?
C8a'_b C1'_b C2'_b 112(2) ?
C8a'_b C1'_b H1A'_b 109.1(4) ?
C2'_b C1'_b H1A'_b 109(4) ?
C8a'_b C1'_b H1B'_b 109.1(10) ?
C2'_b C1'_b H1B'_b 109(3) ?
H1A'_b C1'_b H1B'_b 107.9 ?
C3'_b C2'_b C1'_b 108(3) ?
C3'_b C2'_b H2A'_b 110(3) ?
C1'_b C2'_b H2A'_b 110(4) ?
C3'_b C2'_b H2B'_b 110(3) ?
C1'_b C2'_b H2B'_b 110(3) ?
H2A'_b C2'_b H2B'_b 108.4 ?
C2'_b C3'_b C4'_b 108(3) ?
C2'_b C3'_b H3A'_b 110(3) ?
C4'_b C3'_b H3A'_b 110(3) ?
C2'_b C3'_b H3B'_b 110(2) ?
C4'_b C3'_b H3B'_b 110.1(19) ?
H3A'_b C3'_b H3B'_b 108.5 ?
C4a'_b C4'_b C3'_b 111(2) ?
C4a'_b C4'_b H4A'_b 109.4(3) ?
C3'_b C4'_b H4A'_b 109(3) ?
C4a'_b C4'_b H4B'_b 109.4(12) ?
C3'_b C4'_b H4B'_b 109(2) ?
H4A'_b C4'_b H4B'_b 108.0 ?
C8a'_b C4a'_b C5'_b 119.9(18) ?
C8a'_b C4a'_b C4'_b 120.4(19) ?
C5'_b C4a'_b C4'_b 119.7(19) ?
C6'_b C5'_b C4a'_b 119.1(19) ?
C6'_b C5'_b C9'_b 120.3(19) ?
C4a'_b C5'_b C9'_b 120.6(18) ?
C7'_b C6'_b C5'_b 119(2) ?
C7'_b C6'_b H6'_b 120.3(15) ?
C5'_b C6'_b H6'_b 120.3(14) ?
C8'_b C7'_b C6'_b 123(2) ?
C8'_b C7'_b H7'_b 118.7(14) ?
C6'_b C7'_b H7'_b 118.7(15) ?
O13'_b C8'_b C7'_b 124(2) ?
O13'_b C8'_b C8a'_b 117(2) ?
C7'_b C8'_b C8a'_b 119(2) ?
C4a'_b C8a'_b C8'_b 120.2(19) ?
C4a'_b C8a'_b C1'_b 123.3(19) ?
C8'_b C8a'_b C1'_b 116.5(19) ?
O10'_b C9'_b O11'_b 121(2) ?
O10'_b C9'_b C5'_b 128(2) ?
O11'_b C9'_b C5'_b 111(2) ?
C9'_b O11'_b C12'_b 118(3) ?
O11'_b C12'_b H12A'_b 109.5(19) ?
O11'_b C12'_b H12B'_b 109.5(5) ?
H12A'_b C12'_b H12B'_b 109.5 ?
O11'_b C12'_b H12C'_b 109(2) ?
H12A'_b C12'_b H12C'_b 109.5 ?
H12B'_b C12'_b H12C'_b 109.5 ?
C8'_b O13'_b H13'_b 112(3) ?

loop_
_geom_bond_atom_site_label_1
_geom_bond_atom_site_label_2
_geom_bond_site_symmetry_2
_geom_bond_distance
_geom_bond_publ_flag
C1 C2 . 1.510(7) y
C1 C8a . 1.520(4) y
C1 H1A . .9700 ?
C1 H1B . .9700 ?
C2 C3 . 1.535(9) y
C2 H2A . .9700 ?
C2 H2B . .9700 ?
C3 C4 . 1.564(6) y
C3 H3A . .9700 ?
C3 H3B . .9700 ?
C4 C4a . 1.510(5) y
C4 H4A . .9700 ?
C4 H4B . .9700 ?
C4a C8a . 1.394(4) y
C4a C5 . 1.402(5) ?
C5 C6 . 1.397(4) ?
C5 C9 . 1.480(5) y
C6 C7 . 1.364(4) ?
C6 H6 . .9300 ?
C7 C8 . 1.393(4) ?
C7 H7 . .9300 ?
C8 O13 . 1.363(3) y
C8 C8a . 1.398(4) ?
C9 O10 . 1.214(6) y
C9 O11 . 1.336(4) y
O11 C12 . 1.442(4) y
C12 H12A . .9600 ?
C12 H12B . .9600 ?
C12 H12C . .9600 ?
O13 H13 . .96(4) ?
C1_b C2_b . 1.50(2) ?
C1_b C8a_b . 1.514(18) ?
C1_b H1A_b . .9700 ?
C1_b H1B_b . .9700 ?
C2_b C3_b . 1.53(2) ?
C2_b H2A_b . .9700 ?
C2_b H2B_b . .9700 ?
C3_b C4_b . 1.56(2) ?
C3_b H3A_b . .9700 ?
C3_b H3B_b . .9700 ?
C4_b C4a_b . 1.512(19) ?
C4_b H4A_b . .9700 ?
C4_b H4B_b . .9700 ?
C4a_b C5_b . 1.395(18) ?
C4a_b C8a_b . 1.413(18) ?
C5_b C6_b . 1.414(19) ?
C5_b C9_b . 1.472(17) ?
C6_b C7_b . 1.363(19) ?
C6_b H6_b . .9300 ?
C7_b C8_b . 1.394(19) ?
C7_b H7_b . .9300 ?
C8_b O13_b . 1.372(18) ?
C8_b C8a_b . 1.396(18) ?
C9_b O10_b . 1.209(19) ?
C9_b O11_b . 1.344(19) ?
O11_b C12_b . 1.45(2) ?
C12_b H12A_b . .9600 ?
C12_b H12B_b . .9600 ?
C12_b H12C_b . .9600 ?
O13_b H13_b . .96(4) ?
C1' C2' . 1.522(5) y
C1' C8a' . 1.516(4) y
C1' H1A' . .9700 ?
C1' H1B' . .9700 ?
C2' C3' . 1.508(7) y
C2' H2A' . .9700 ?
C2' H2B' . .9700 ?
C3' C4' . 1.553(5) y
C3' H3A' . .9700 ?
C3' H3B' . .9700 ?
C4' C4a' . 1.507(5) y
C4' H4A' . .9700 ?
C4' H4B' . .9700 ?
C4a' C8a' . 1.386(4) y
C4a' C5' . 1.435(4) ?
C5' C6' . 1.387(4) ?
C5' C9' . 1.483(4) y
C6' C7' . 1.379(5) ?
C6' H6' . .9300 ?
C7' C8' . 1.387(4) ?
C7' H7' . .9300 ?
C8' O13' . 1.365(3) y
C8' C8a' . 1.394(4) ?
C9' O10' . 1.196(5) y
C9' O11' . 1.341(4) y
O11' C12' . 1.442(4) y
C12' H12A' . .9600 ?
C12' H12B' . .9600 ?
C12' H12C' . .9600 ?
O13' H13' . 1.05(4) ?
C1'_b C8a'_b . 1.511(19) ?
C1'_b C2'_b . 1.53(2) ?
C1'_b H1A'_b . .9700 ?
C1'_b H1B'_b . .9700 ?
C2'_b C3'_b . 1.52(2) ?
C2'_b H2A'_b . .9700 ?
C2'_b H2B'_b . .9700 ?
C3'_b C4'_b . 1.56(2) ?
C3'_b H3A'_b . .9700 ?
C3'_b H3B'_b . .9700 ?
C4'_b C4a'_b . 1.514(19) ?
C4'_b H4A'_b . .9700 ?
C4'_b H4B'_b . .9700 ?
C4a'_b C8a'_b . 1.382(17) ?
C4a'_b C5'_b . 1.429(17) ?
C5'_b C6'_b . 1.386(18) ?
C5'_b C9'_b . 1.465(17) ?
C6'_b C7'_b . 1.377(19) ?
C6'_b H6'_b . .9300 ?
C7'_b C8'_b . 1.375(19) ?
C7'_b H7'_b . .9300 ?
C8'_b O13'_b . 1.369(18) ?
C8'_b C8a'_b . 1.397(18) ?
C9'_b O10'_b . 1.190(18) ?
C9'_b O11'_b . 1.344(18) ?
O11'_b C12'_b . 1.42(2) ?
C12'_b H12A'_b . .9600 ?
C12'_b H12B'_b . .9600 ?
C12'_b H12C'_b . .960(3) ?
O13'_b H13'_b . 1.05(4) ?

loop_
_geom_torsion_atom_site_label_1
_geom_torsion_atom_site_label_2
_geom_torsion_atom_site_label_3
_geom_torsion_atom_site_label_4
_geom_torsion
_geom_torsion_publ_flag
C8a C1 C2 C3 -52.0(6) y
C1 C2 C3 C4 70.2(6) y
C2 C3 C4 C4a -53.1(5) y
C3 C4 C4a C8a 18.7(3) y
C3 C4 C4a C5 -161.3(3) ?
C8a C4a C5 C6 0.0 ?
C4 C4a C5 C6 180.0 ?
C8a C4a C5 C9 180.0 ?
C4 C4a C5 C9 0.0 ?
C4a C5 C6 C7 0.0 ?
C9 C5 C6 C7 180.0 ?
C5 C6 C7 C8 0.0 ?
C6 C7 C8 O13 180.0 ?
C6 C7 C8 C8a 0.0 ?
C5 C4a C8a C8 0.0 ?
C4 C4a C8a C8 180.0 ?
C5 C4a C8a C1 180.0 ?
C4 C4a C8a C1 0.0 y
O13 C8 C8a C4a 180.0 ?
C7 C8 C8a C4a 0.0 ?
O13 C8 C8a C1 0.0 ?
C7 C8 C8a C1 180.0 ?
C2 C1 C8a C4a 17.2(4) y
C2 C1 C8a C8 -162.8(4) ?
C6 C5 C9 O10 180.0 ?
C4a C5 C9 O10 0.0 ?
C6 C5 C9 O11 0.0 ?
C4a C5 C9 O11 180.0 ?
O10 C9 O11 C12 0.0 ?
C5 C9 O11 C12 180.0 ?
C8a_b C1_b C2_b C3_b -47(6) ?
C1_b C2_b C3_b C4_b 66(5) ?
C2_b C3_b C4_b C4a_b -51(5) ?
C3_b C4_b C4a_b C5_b -162(3) ?
C3_b C4_b C4a_b C8a_b 18(3) ?
C8a_b C4a_b C5_b C6_b 0.0 ?
C4_b C4a_b C5_b C6_b 180.0 ?
C8a_b C4a_b C5_b C9_b 180.0 ?
C4_b C4a_b C5_b C9_b 0.0 ?
C4a_b C5_b C6_b C7_b 0.0 ?
C9_b C5_b C6_b C7_b 180.0 ?
C5_b C6_b C7_b C8_b 0.0 ?
C6_b C7_b C8_b O13_b 180.0 ?
C6_b C7_b C8_b C8a_b 0.0 ?
O13_b C8_b C8a_b C4a_b 180.0 ?
C7_b C8_b C8a_b C4a_b 0.0 ?
O13_b C8_b C8a_b C1_b 0.0 ?
C7_b C8_b C8a_b C1_b 180.0 ?
C5_b C4a_b C8a_b C8_b 0.0 ?
C4_b C4a_b C8a_b C8_b 180.0 ?
C5_b C4a_b C8a_b C1_b 180.0 ?
C4_b C4a_b C8a_b C1_b 0.0 ?
C2_b C1_b C8a_b C8_b -165(4) ?
C2_b C1_b C8a_b C4a_b 15(4) ?
C4a_b C5_b C9_b O10_b 0.0 ?
C6_b C5_b C9_b O10_b 180.0 ?
C4a_b C5_b C9_b O11_b 180.0 ?
C6_b C5_b C9_b O11_b 0.0 ?
O10_b C9_b O11_b C12_b 0.0 ?
C5_b C9_b O11_b C12_b 180.0 ?
C8a' C1' C2' C3' -52.2(5) y
C1' C2' C3' C4' 69.1(5) y
C2' C3' C4' C4a' -51.0(4) y
C3' C4' C4a' C8a' 16.7(3) y
C3' C4' C4a' C5' -163.3(3) ?
C8a' C4a' C5' C6' 0.0 ?
C4' C4a' C5' C6' 180.0 ?
C8a' C4a' C5' C9' 180.0 ?
C4' C4a' C5' C9' 0.0 ?
C4a' C5' C6' C7' 0.0 ?
C9' C5' C6' C7' 180.0 ?
C5' C6' C7' C8' 0.0 ?
C6' C7' C8' O13' 180.0 ?
C6' C7' C8' C8a' 0.0 ?
C5' C4a' C8a' C8' 0.0 ?
C4' C4a' C8a' C8' 180.0 ?
C5' C4a' C8a' C1' 180.0 ?
C4' C4a' C8a' C1' 0.0 y
O13' C8' C8a' C4a' 180.0 ?
C7' C8' C8a' C4a' 0.0 ?
O13' C8' C8a' C1' 0.0 ?
C7' C8' C8a' C1' 180.0 ?
C2' C1' C8a' C4a' 17.9(3) y
C2' C1' C8a' C8' -162.1(3) ?
C6' C5' C9' O10' 180.0 ?
C4a' C5' C9' O10' 0.0 ?
C6' C5' C9' O11' 0.0 ?
C4a' C5' C9' O11' 180.0 ?
O10' C9' O11' C12' 0.0 ?
C5' C9' O11' C12' 180.0 ?
C8a'_b C1'_b C2'_b C3'_b -48(6) ?
C1'_b C2'_b C3'_b C4'_b 69(5) ?
C2'_b C3'_b C4'_b C4a'_b -55(4) ?
C3'_b C4'_b C4a'_b C8a'_b 21(3) ?
C3'_b C4'_b C4a'_b C5'_b -159(3) ?
C8a'_b C4a'_b C5'_b C6'_b 0.0 ?
C4'_b C4a'_b C5'_b C6'_b 180.0 ?
C8a'_b C4a'_b C5'_b C9'_b 180.0 ?
C4'_b C4a'_b C5'_b C9'_b 0.0 ?
C4a'_b C5'_b C6'_b C7'_b 0.0 ?
C9'_b C5'_b C6'_b C7'_b 180.0 ?
C5'_b C6'_b C7'_b C8'_b 0.0 ?
C6'_b C7'_b C8'_b O13'_b 180.0 ?
C6'_b C7'_b C8'_b C8a'_b 0.0 ?
C5'_b C4a'_b C8a'_b C8'_b 0.0 ?
C4'_b C4a'_b C8a'_b C8'_b 180.0 ?
C5'_b C4a'_b C8a'_b C1'_b 180.0 ?
C4'_b C4a'_b C8a'_b C1'_b 0.0 ?
O13'_b C8'_b C8a'_b C4a'_b 180.0 ?
C7'_b C8'_b C8a'_b C4a'_b 0.0 ?
O13'_b C8'_b C8a'_b C1'_b 0.0 ?
C7'_b C8'_b C8a'_b C1'_b 180.0 ?
C2'_b C1'_b C8a'_b C4a'_b 14(4) ?
C2'_b C1'_b C8a'_b C8'_b -166(4) ?
C6'_b C5'_b C9'_b O10'_b 180.0 ?
C4a'_b C5'_b C9'_b O10'_b 0.0 ?
C6'_b C5'_b C9'_b O11'_b 0.0 ?
C4a'_b C5'_b C9'_b O11'_b 180.0 ?
O10'_b C9'_b O11'_b C12'_b 0.0 ?
C5'_b C9'_b O11'_b C12'_b 180.0 ?
